data_7038353
loop_
_publ_author_name
'Kulkarni, Naveen V.'
'Das, Animesh'
'Ridlen, Shawn G.'
'Maxfield, Erin'
'Adiraju, Venkata A. K.'
'Yousufuddin, Muhammed'
'Dias, H. V. Rasika'

_publ_section_title
;
 Fluorinated triazapentadienyl ligand supported ethyl zinc(ii) complexes:
 reaction with dioxygen and catalytic applications in the Tishchenko
 reaction.
;
_journal_issue 11
_journal_name_full 'Dalton transactions (Cambridge, England : 2003)'
_journal_page_first 4896
_journal_page_last 4906
_journal_paper_doi 10.1039/c6dt00257a
_journal_volume 45
_journal_year 2016
_chemical_formula_moiety 'C34 H39 F14 N3 Zn'
_chemical_formula_sum 'C34 H39 F14 N3 Zn'
_chemical_formula_weight 821.05
_chemical_name_systematic
;
 ? 
;
_space_group_crystal_system triclinic
_space_group_IT_number 2
_space_group_name_Hall '-P 1'
_space_group_name_H-M_alt 'P -1'
_symmetry_space_group_name_Hall '-P 1'
_symmetry_space_group_name_H-M 'P -1'
_atom_sites_solution_hydrogens geom
_audit_creation_date 2015-11-25
_audit_creation_method
;
Olex2 1.2
(compiled 2015.09.30 svn.r3233 for OlexSys, GUI svn.r5103)
;
_audit_update_record
;
2016-01-09 deposited with the CCDC.
2016-02-05 downloaded from the CCDC.
;
_cell_angle_alpha 71.6280(10)
_cell_angle_beta 86.7850(10)
_cell_angle_gamma 87.1630(10)
_cell_formula_units_Z 2
_cell_length_a 10.2646(6)
_cell_length_b 12.3503(7)
_cell_length_c 15.2654(8)
_cell_measurement_reflns_used 9934
_cell_measurement_temperature 100(2)
_cell_measurement_theta_max 28.79
_cell_measurement_theta_min 3.24
_cell_volume 1832.65(18)
_computing_cell_refinement 'SAINT v8.27A (Bruker, 2012)'
_computing_data_collection 'Bruker APEX2'
_computing_data_reduction 'SAINT v8.27A (Bruker, 2012)'
_computing_molecular_graphics 'Olex2 (Dolomanov et al., 2009)'
_computing_publication_material 'Olex2 (Dolomanov et al., 2009)'
_computing_structure_refinement 'ShelXL (Sheldrick, 2015)'
_computing_structure_solution 'ShelXS (Sheldrick, 2008)'
_diffrn_ambient_temperature 100.0
_diffrn_measured_fraction_theta_full 0.994
_diffrn_measured_fraction_theta_max 0.995
_diffrn_measurement_device_type 'Bruker APEX-II CCD'
_diffrn_measurement_method '\f and \w scans'
_diffrn_radiation_monochromator graphite
_diffrn_radiation_type MoK\a
_diffrn_radiation_wavelength 0.71073
_diffrn_reflns_av_R_equivalents 0.0175
_diffrn_reflns_av_unetI/netI 0.0207
_diffrn_reflns_Laue_measured_fraction_full 0.994
_diffrn_reflns_Laue_measured_fraction_max 0.995
_diffrn_reflns_limit_h_max 12
_diffrn_reflns_limit_h_min -12
_diffrn_reflns_limit_k_max 15
_diffrn_reflns_limit_k_min -15
_diffrn_reflns_limit_l_max 19
_diffrn_reflns_limit_l_min -19
_diffrn_reflns_number 20859
_diffrn_reflns_point_group_measured_fraction_full 0.994
_diffrn_reflns_point_group_measured_fraction_max 0.995
_diffrn_reflns_theta_full 25.242
_diffrn_reflns_theta_max 26.499
_diffrn_reflns_theta_min 2.815
_diffrn_standards_number 0
_exptl_absorpt_coefficient_mu 0.770
_exptl_absorpt_correction_T_max 0.7458
_exptl_absorpt_correction_T_min 0.6904
_exptl_absorpt_correction_type multi-scan
_exptl_absorpt_process_details
;
SADABS-2012/1 (Bruker,2012) was used for absorption correction.
wR2(int) was 0.0396 before and 0.0340 after correction.
The Ratio of minimum to maximum transmission is 0.9257.
The \l/2 correction factor is 0.0015.
;
_exptl_crystal_colour colourless
_exptl_crystal_colour_primary colourless
_exptl_crystal_density_diffrn 1.488
_exptl_crystal_density_method 'not measured'
_exptl_crystal_description prism
_exptl_crystal_F_000 840
_exptl_crystal_size_max 0.15
_exptl_crystal_size_mid 0.1
_exptl_crystal_size_min 0.05
_refine_diff_density_max 0.664
_refine_diff_density_min -0.390
_refine_diff_density_rms 0.054
_refine_ls_extinction_method none
_refine_ls_goodness_of_fit_ref 1.037
_refine_ls_hydrogen_treatment constr
_refine_ls_matrix_type full
_refine_ls_number_parameters 478
_refine_ls_number_reflns 7560
_refine_ls_number_restraints 0
_refine_ls_restrained_S_all 1.037
_refine_ls_R_factor_all 0.0345
_refine_ls_R_factor_gt 0.0297
_refine_ls_shift/su_max 0.001
_refine_ls_shift/su_mean 0.000
_refine_ls_structure_factor_coef Fsqd
_refine_ls_weighting_details 'w=1/[\s^2^(Fo^2^)+(0.0360P)^2^+1.1044P] where P=(Fo^2^+2Fc^2^)/3'
_refine_ls_weighting_scheme calc
_refine_ls_wR_factor_gt 0.0715
_refine_ls_wR_factor_ref 0.0740
_reflns_Friedel_coverage 0.000
_reflns_number_gt 6808
_reflns_number_total 7560
_reflns_threshold_expression 'I > 2\s(I)'
_cod_data_source_file c6dt00257a2.cif
_cod_data_source_block rad2_0m
_cod_depositor_comments 'Adding full bibliography for 7038353--7038356.cif.'
_cod_database_code 7038353
_shelx_space_group_comment
;
The symmetry employed for this shelxl refinement is uniquely defined
by the following loop, which should always be used as a source of
symmetry information in preference to the above space-group names.
They are only intended as comments.
;
_olex2_refinement_description
;
1. Fixed Uiso
 At 1.2 times of:
  All C(H) groups, All C(H,H) groups
 At 1.5 times of:
  All C(H,H,H) groups
2.a Ternary CH refined with riding coordinates:
 C15(H15), C18(H18), C27(H27), C30(H30)
2.b Secondary CH2 refined with riding coordinates:
 C33(H33A,H33B)
2.c Aromatic/amide H refined with riding coordinates:
 C11(H11), C12(H12), C13(H13), C23(H23), C24(H24), C25(H25)
2.d Idealised Me refined as rotating group:
 C16(H16A,H16B,H16C), C17(H17A,H17B,H17C), C19(H19A,H19B,H19C), C20(H20A,H20B,
 H20C), C28(H28A,H28B,H28C), C29(H29A,H29B,H29C), C31(H31A,H31B,H31C), C32(H32A,
 H32B,H32C), C34(H34A,H34B,H34C)
;
_shelx_shelxl_version_number 2014/7
_olex2_submission_special_instructions 'No special instructions were received'

loop_
_space_group_symop_operation_xyz
'x, y, z'
'-x, -y, -z'

loop_
_atom_site_label
_atom_site_type_symbol
_atom_site_fract_x
_atom_site_fract_y
_atom_site_fract_z
_atom_site_U_iso_or_equiv
_atom_site_adp_type
_atom_site_occupancy
_atom_site_site_symmetry_order
_atom_site_calc_flag
_atom_site_refinement_flags_posn
Zn Zn 0.81288(2) 0.65541(2) 0.75116(2) 0.01419(6) Uani 1 1 d .
F1 F 0.46461(10) 0.68346(9) 0.55213(7) 0.0234(2) Uani 1 1 d .
F2 F 0.33528(9) 0.65042(8) 0.67421(7) 0.0234(2) Uani 1 1 d .
F3 F 0.47168(10) 0.91513(8) 0.57659(7) 0.0245(2) Uani 1 1 d .
F4 F 0.28421(10) 0.86228(9) 0.64850(7) 0.0248(2) Uani 1 1 d .
F5 F 0.22098(9) 0.79446(8) 0.49868(7) 0.0247(2) Uani 1 1 d .
F6 F 0.39435(11) 0.87456(10) 0.42586(7) 0.0300(2) Uani 1 1 d .
F7 F 0.24863(12) 0.97278(9) 0.47656(8) 0.0347(3) Uani 1 1 d .
F8 F 0.47321(14) 0.74364(10) 0.95621(8) 0.0479(4) Uani 1 1 d .
F9 F 0.59359(11) 0.89127(12) 0.91129(9) 0.0447(4) Uani 1 1 d .
F10 F 0.43173(12) 0.97687(9) 0.75834(7) 0.0329(3) Uani 1 1 d .
F11 F 0.29817(10) 0.84327(11) 0.83559(8) 0.0362(3) Uani 1 1 d .
F12 F 0.32140(12) 0.92053(11) 0.98731(8) 0.0411(3) Uani 1 1 d .
F13 F 0.42802(13) 1.06138(10) 0.89894(9) 0.0411(3) Uani 1 1 d .
F14 F 0.23385(13) 1.03312(13) 0.86645(9) 0.0498(4) Uani 1 1 d .
N1 N 0.65876(12) 0.65737(11) 0.67680(8) 0.0126(2) Uani 1 1 d .
N2 N 0.51341(13) 0.75949(11) 0.75188(9) 0.0141(3) Uani 1 1 d .
N3 N 0.71414(13) 0.73889(11) 0.82687(8) 0.0133(3) Uani 1 1 d .
C1 C 0.54799(15) 0.70805(13) 0.68840(10) 0.0132(3) Uani 1 1 d .
C2 C 0.59152(15) 0.77099(13) 0.81513(10) 0.0138(3) Uani 1 1 d .
C3 C 0.43166(15) 0.71788(13) 0.62643(11) 0.0146(3) Uani 1 1 d .
C4 C 0.37470(15) 0.84201(13) 0.58872(11) 0.0160(3) Uani 1 1 d .
C5 C 0.30921(17) 0.87103(14) 0.49503(12) 0.0205(3) Uani 1 1 d .
C6 C 0.51581(16) 0.82737(14) 0.88111(11) 0.0188(3) Uani 1 1 d .
C7 C 0.39790(16) 0.90620(15) 0.84163(11) 0.0204(3) Uani 1 1 d .
C8 C 0.34591(19) 0.98224(17) 0.90067(13) 0.0307(4) Uani 1 1 d .
C9 C 0.68803(14) 0.59384(13) 0.61225(10) 0.0127(3) Uani 1 1 d .
C10 C 0.75930(15) 0.64672(13) 0.53001(10) 0.0139(3) Uani 1 1 d .
C11 C 0.80723(16) 0.57895(14) 0.47691(11) 0.0180(3) Uani 1 1 d .
H11 H 0.8568 0.6125 0.4213 0.022 Uiso 1 1 calc R
C12 C 0.78373(17) 0.46354(14) 0.50396(11) 0.0212(3) Uani 1 1 d .
H12 H 0.8185 0.4181 0.4677 0.025 Uiso 1 1 calc R
C13 C 0.70954(17) 0.41442(14) 0.58377(11) 0.0198(3) Uani 1 1 d .
H13 H 0.6920 0.3355 0.6008 0.024 Uiso 1 1 calc R
C14 C 0.65986(15) 0.47776(13) 0.63979(11) 0.0153(3) Uani 1 1 d .
C15 C 0.78448(15) 0.77367(13) 0.49738(11) 0.0161(3) Uani 1 1 d .
H15 H 0.7342 0.8091 0.5400 0.019 Uiso 1 1 calc R
C16 C 0.92889(17) 0.79494(15) 0.50119(13) 0.0251(4) Uani 1 1 d .
H16A H 0.9575 0.7588 0.5643 0.038 Uiso 1 1 calc GR
H16B H 0.9419 0.8773 0.4830 0.038 Uiso 1 1 calc GR
H16C H 0.9800 0.7624 0.4588 0.038 Uiso 1 1 calc GR
C17 C 0.73777(18) 0.83143(14) 0.39943(12) 0.0231(4) Uani 1 1 d .
H17A H 0.7875 0.7994 0.3562 0.035 Uiso 1 1 calc GR
H17B H 0.7512 0.9137 0.3817 0.035 Uiso 1 1 calc GR
H17C H 0.6447 0.8182 0.3978 0.035 Uiso 1 1 calc GR
C18 C 0.58000(17) 0.42077(14) 0.72775(11) 0.0194(3) Uani 1 1 d .
H18 H 0.5355 0.4824 0.7491 0.023 Uiso 1 1 calc R
C19 C 0.6681(2) 0.35097(19) 0.80356(13) 0.0377(5) Uani 1 1 d .
H19A H 0.7160 0.2919 0.7833 0.057 Uiso 1 1 calc GR
H19B H 0.6148 0.3149 0.8596 0.057 Uiso 1 1 calc GR
H19C H 0.7301 0.4011 0.8167 0.057 Uiso 1 1 calc GR
C20 C 0.4745(2) 0.3474(2) 0.71128(16) 0.0436(6) Uani 1 1 d .
H20A H 0.4215 0.3932 0.6603 0.065 Uiso 1 1 calc GR
H20B H 0.4187 0.3196 0.7675 0.065 Uiso 1 1 calc GR
H20C H 0.5156 0.2823 0.6955 0.065 Uiso 1 1 calc GR
C21 C 0.79021(15) 0.75226(13) 0.89979(10) 0.0147(3) Uani 1 1 d .
C22 C 0.86697(16) 0.84867(14) 0.88085(11) 0.0180(3) Uani 1 1 d .
C23 C 0.94640(17) 0.85510(15) 0.94981(13) 0.0244(4) Uani 1 1 d .
H23 H 0.9991 0.9195 0.9390 0.029 Uiso 1 1 calc R
C24 C 0.95004(19) 0.76940(16) 1.03370(13) 0.0273(4) Uani 1 1 d .
H24 H 1.0044 0.7757 1.0801 0.033 Uiso 1 1 calc R
C25 C 0.87506(17) 0.67480(15) 1.05037(12) 0.0233(4) Uani 1 1 d .
H25 H 0.8785 0.6166 1.1084 0.028 Uiso 1 1 calc R
C26 C 0.79426(16) 0.66300(14) 0.98362(11) 0.0168(3) Uani 1 1 d .
C27 C 0.86503(17) 0.94198(14) 0.78810(12) 0.0224(4) Uani 1 1 d .
H27 H 0.7845 0.9338 0.7570 0.027 Uiso 1 1 calc R
C28 C 0.9829(2) 0.92737(18) 0.72661(14) 0.0362(5) Uani 1 1 d .
H28A H 1.0632 0.9367 0.7548 0.054 Uiso 1 1 calc GR
H28B H 0.9771 0.9850 0.6657 0.054 Uiso 1 1 calc GR
H28C H 0.9838 0.8510 0.7199 0.054 Uiso 1 1 calc GR
C29 C 0.8604(3) 1.06172(17) 0.79701(16) 0.0462(6) Uani 1 1 d .
H29A H 0.7868 1.0693 0.8387 0.069 Uiso 1 1 calc GR
H29B H 0.8494 1.1182 0.7360 0.069 Uiso 1 1 calc GR
H29C H 0.9420 1.0746 0.8221 0.069 Uiso 1 1 calc GR
C30 C 0.71899(16) 0.55431(14) 1.00163(11) 0.0197(3) Uani 1 1 d .
H30 H 0.6542 0.5682 0.9524 0.024 Uiso 1 1 calc R
C31 C 0.81188(18) 0.45559(15) 0.99525(13) 0.0251(4) Uani 1 1 d .
H31A H 0.8579 0.4768 0.9346 0.038 Uiso 1 1 calc GR
H31B H 0.7616 0.3874 1.0034 0.038 Uiso 1 1 calc GR
H31C H 0.8754 0.4395 1.0437 0.038 Uiso 1 1 calc GR
C32 C 0.6440(2) 0.52169(17) 1.09506(13) 0.0318(4) Uani 1 1 d .
H32A H 0.7059 0.5041 1.1447 0.048 Uiso 1 1 calc GR
H32B H 0.5926 0.4545 1.1019 0.048 Uiso 1 1 calc GR
H32C H 0.5855 0.5855 1.0985 0.048 Uiso 1 1 calc GR
C33 C 0.99210(16) 0.59527(15) 0.74939(11) 0.0198(3) Uani 1 1 d .
H33A H 1.0469 0.6570 0.7095 0.024 Uiso 1 1 calc R
H33B H 1.0241 0.5747 0.8127 0.024 Uiso 1 1 calc R
C34 C 1.01244(17) 0.49116(16) 0.71556(12) 0.0254(4) Uani 1 1 d .
H34A H 0.9638 0.4273 0.7570 0.038 Uiso 1 1 calc GR
H34B H 1.1056 0.4696 0.7151 0.038 Uiso 1 1 calc GR
H34C H 0.9810 0.5099 0.6529 0.038 Uiso 1 1 calc GR

loop_
_atom_site_aniso_label
_atom_site_aniso_U_11
_atom_site_aniso_U_22
_atom_site_aniso_U_33
_atom_site_aniso_U_23
_atom_site_aniso_U_13
_atom_site_aniso_U_12
Zn 0.01282(9) 0.01759(10) 0.01344(9) -0.00711(7) -0.00102(7) 0.00287(7)
F1 0.0229(5) 0.0314(6) 0.0234(5) -0.0197(4) -0.0093(4) 0.0104(4)
F2 0.0182(5) 0.0181(5) 0.0296(5) -0.0001(4) -0.0041(4) -0.0070(4)
F3 0.0313(6) 0.0176(5) 0.0229(5) -0.0010(4) -0.0099(4) -0.0103(4)
F4 0.0255(5) 0.0273(5) 0.0246(5) -0.0139(4) -0.0021(4) 0.0109(4)
F5 0.0191(5) 0.0233(5) 0.0359(6) -0.0140(4) -0.0107(4) 0.0005(4)
F6 0.0333(6) 0.0391(6) 0.0160(5) -0.0055(4) -0.0032(4) -0.0046(5)
F7 0.0511(7) 0.0181(5) 0.0380(6) -0.0113(5) -0.0266(6) 0.0130(5)
F8 0.0712(9) 0.0363(7) 0.0213(6) 0.0043(5) 0.0227(6) 0.0245(6)
F9 0.0248(6) 0.0715(9) 0.0650(8) -0.0605(8) -0.0204(6) 0.0201(6)
F10 0.0568(7) 0.0223(5) 0.0181(5) -0.0059(4) -0.0055(5) 0.0131(5)
F11 0.0168(5) 0.0597(8) 0.0471(7) -0.0387(6) 0.0012(5) -0.0012(5)
F12 0.0449(7) 0.0545(8) 0.0296(6) -0.0247(6) 0.0050(5) 0.0143(6)
F13 0.0540(8) 0.0321(6) 0.0472(7) -0.0273(6) -0.0082(6) 0.0090(6)
F14 0.0425(7) 0.0673(9) 0.0527(8) -0.0404(7) -0.0193(6) 0.0371(7)
N1 0.0144(6) 0.0126(6) 0.0113(6) -0.0048(5) 0.0002(5) 0.0000(5)
N2 0.0140(6) 0.0155(6) 0.0136(6) -0.0061(5) 0.0001(5) 0.0013(5)
N3 0.0154(6) 0.0137(6) 0.0109(6) -0.0044(5) -0.0003(5) 0.0007(5)
C1 0.0141(7) 0.0120(7) 0.0122(7) -0.0021(6) -0.0004(6) -0.0013(6)
C2 0.0173(7) 0.0126(7) 0.0112(7) -0.0039(6) 0.0014(6) 0.0010(6)
C3 0.0137(7) 0.0158(7) 0.0162(7) -0.0078(6) -0.0006(6) 0.0001(6)
C4 0.0165(7) 0.0157(8) 0.0173(8) -0.0072(6) -0.0021(6) -0.0009(6)
C5 0.0244(9) 0.0150(8) 0.0236(8) -0.0074(6) -0.0082(7) 0.0022(6)
C6 0.0212(8) 0.0227(8) 0.0133(7) -0.0078(6) -0.0014(6) 0.0053(7)
C7 0.0201(8) 0.0255(9) 0.0193(8) -0.0128(7) -0.0034(7) 0.0061(7)
C8 0.0316(10) 0.0365(11) 0.0308(10) -0.0216(9) -0.0089(8) 0.0163(8)
C9 0.0119(7) 0.0151(7) 0.0125(7) -0.0065(6) -0.0024(6) 0.0021(6)
C10 0.0137(7) 0.0146(7) 0.0139(7) -0.0051(6) -0.0018(6) 0.0007(6)
C11 0.0204(8) 0.0192(8) 0.0147(7) -0.0066(6) 0.0029(6) -0.0003(6)
C12 0.0292(9) 0.0184(8) 0.0194(8) -0.0114(7) 0.0022(7) 0.0017(7)
C13 0.0263(9) 0.0131(7) 0.0214(8) -0.0076(6) -0.0003(7) -0.0005(6)
C14 0.0164(7) 0.0153(7) 0.0147(7) -0.0054(6) -0.0008(6) 0.0002(6)
C15 0.0180(8) 0.0141(7) 0.0163(7) -0.0053(6) 0.0020(6) -0.0009(6)
C16 0.0233(9) 0.0244(9) 0.0251(9) -0.0029(7) -0.0042(7) -0.0057(7)
C17 0.0265(9) 0.0179(8) 0.0224(9) -0.0021(7) -0.0057(7) 0.0004(7)
C18 0.0244(8) 0.0141(8) 0.0196(8) -0.0058(6) 0.0045(7) -0.0029(6)
C19 0.0376(11) 0.0443(12) 0.0207(9) 0.0027(8) 0.0049(8) 0.0083(9)
C20 0.0450(13) 0.0529(14) 0.0376(12) -0.0193(10) 0.0135(10) -0.0311(11)
C21 0.0145(7) 0.0190(8) 0.0128(7) -0.0087(6) -0.0014(6) 0.0040(6)
C22 0.0172(8) 0.0185(8) 0.0196(8) -0.0082(6) -0.0009(6) 0.0018(6)
C23 0.0227(9) 0.0240(9) 0.0305(9) -0.0134(7) -0.0052(7) -0.0019(7)
C24 0.0297(10) 0.0327(10) 0.0251(9) -0.0160(8) -0.0131(8) 0.0049(8)
C25 0.0273(9) 0.0267(9) 0.0154(8) -0.0061(7) -0.0061(7) 0.0057(7)
C26 0.0176(8) 0.0190(8) 0.0144(7) -0.0069(6) 0.0003(6) 0.0034(6)
C27 0.0243(9) 0.0194(8) 0.0224(8) -0.0040(7) -0.0020(7) -0.0042(7)
C28 0.0410(12) 0.0338(11) 0.0291(10) -0.0045(8) 0.0093(9) -0.0034(9)
C29 0.0762(17) 0.0191(10) 0.0391(12) -0.0050(9) 0.0051(12) 0.0037(10)
C30 0.0207(8) 0.0204(8) 0.0150(8) -0.0016(6) 0.0002(6) 0.0010(6)
C31 0.0271(9) 0.0227(9) 0.0263(9) -0.0090(7) 0.0005(7) 0.0006(7)
C32 0.0359(11) 0.0274(10) 0.0257(9) -0.0016(8) 0.0129(8) 0.0006(8)
C33 0.0150(8) 0.0263(9) 0.0188(8) -0.0086(7) -0.0030(6) 0.0052(6)
C34 0.0226(9) 0.0344(10) 0.0216(9) -0.0135(8) -0.0040(7) 0.0126(7)

loop_
_atom_type_symbol
_atom_type_description
_atom_type_scat_dispersion_real
_atom_type_scat_dispersion_imag
_atom_type_scat_source
C C 0.0033 0.0016 'International Tables Vol C Tables 4.2.6.8 and 6.1.1.4'
H H 0.0000 0.0000 'International Tables Vol C Tables 4.2.6.8 and 6.1.1.4'
F F 0.0171 0.0103 'International Tables Vol C Tables 4.2.6.8 and 6.1.1.4'
N N 0.0061 0.0033 'International Tables Vol C Tables 4.2.6.8 and 6.1.1.4'
Zn Zn 0.2839 1.4301 'International Tables Vol C Tables 4.2.6.8 and 6.1.1.4'

loop_
_geom_angle_atom_site_label_1
_geom_angle_atom_site_label_2
_geom_angle_atom_site_label_3
_geom_angle
N3 Zn N1 92.37(5)
C33 Zn N1 133.69(6)
C33 Zn N3 133.94(6)
C1 N1 Zn 122.59(10)
C1 N1 C9 126.60(13)
C9 N1 Zn 110.80(9)
C2 N2 C1 124.99(13)
C2 N3 Zn 122.90(10)
C2 N3 C21 124.36(13)
C21 N3 Zn 112.60(9)
N1 C1 N2 128.59(14)
N1 C1 C3 122.96(13)
N2 C1 C3 108.46(13)
N2 C2 C6 110.69(13)
N3 C2 N2 128.42(14)
N3 C2 C6 120.86(13)
F1 C3 C1 112.16(12)
F1 C3 C4 106.67(12)
F2 C3 F1 106.68(12)
F2 C3 C1 110.06(12)
F2 C3 C4 108.27(12)
C1 C3 C4 112.72(12)
F3 C4 C3 108.98(13)
F3 C4 C5 106.63(13)
F4 C4 F3 109.23(13)
F4 C4 C3 110.27(13)
F4 C4 C5 106.49(13)
C5 C4 C3 115.06(13)
F5 C5 F7 108.15(14)
F5 C5 C4 110.21(13)
F6 C5 F5 108.67(13)
F6 C5 F7 107.79(14)
F6 C5 C4 112.52(14)
F7 C5 C4 109.38(13)
F8 C6 C2 108.06(13)
F8 C6 C7 108.03(14)
F9 C6 F8 106.69(14)
F9 C6 C2 111.60(13)
F9 C6 C7 105.45(13)
C7 C6 C2 116.54(13)
F10 C7 F11 110.19(14)
F10 C7 C6 109.29(14)
F10 C7 C8 106.59(14)
F11 C7 C6 109.70(14)
F11 C7 C8 106.51(14)
C6 C7 C8 114.47(14)
F12 C8 F14 107.72(17)
F12 C8 C7 111.24(16)
F13 C8 F12 108.81(16)
F13 C8 F14 108.61(17)
F13 C8 C7 112.19(16)
F14 C8 C7 108.14(15)
C10 C9 N1 118.52(13)
C14 C9 N1 118.74(13)
C14 C9 C10 122.16(14)
C9 C10 C15 122.44(14)
C11 C10 C9 117.86(14)
C11 C10 C15 119.70(14)
C10 C11 H11 119.5
C12 C11 C10 121.00(15)
C12 C11 H11 119.5
C11 C12 H12 120.1
C13 C12 C11 119.89(15)
C13 C12 H12 120.1
C12 C13 H13 119.2
C12 C13 C14 121.60(15)
C14 C13 H13 119.2
C9 C14 C18 122.31(14)
C13 C14 C9 117.43(14)
C13 C14 C18 120.26(14)
C10 C15 H15 108.1
C10 C15 C16 111.03(13)
C10 C15 C17 111.48(13)
C16 C15 H15 108.1
C16 C15 C17 110.03(14)
C17 C15 H15 108.1
C15 C16 H16A 109.5
C15 C16 H16B 109.5
C15 C16 H16C 109.5
H16A C16 H16B 109.5
H16A C16 H16C 109.5
H16B C16 H16C 109.5
C15 C17 H17A 109.5
C15 C17 H17B 109.5
C15 C17 H17C 109.5
H17A C17 H17B 109.5
H17A C17 H17C 109.5
H17B C17 H17C 109.5
C14 C18 H18 107.7
C14 C18 C19 110.70(14)
C14 C18 C20 111.90(14)
C19 C18 H18 107.7
C19 C18 C20 110.92(17)
C20 C18 H18 107.7
C18 C19 H19A 109.5
C18 C19 H19B 109.5
C18 C19 H19C 109.5
H19A C19 H19B 109.5
H19A C19 H19C 109.5
H19B C19 H19C 109.5
C18 C20 H20A 109.5
C18 C20 H20B 109.5
C18 C20 H20C 109.5
H20A C20 H20B 109.5
H20A C20 H20C 109.5
H20B C20 H20C 109.5
C22 C21 N3 118.83(14)
C26 C21 N3 118.53(14)
C26 C21 C22 122.34(15)
C21 C22 C27 121.39(15)
C23 C22 C21 117.60(15)
C23 C22 C27 121.01(15)
C22 C23 H23 119.4
C24 C23 C22 121.14(17)
C24 C23 H23 119.4
C23 C24 H24 119.9
C25 C24 C23 120.29(16)
C25 C24 H24 119.9
C24 C25 H25 119.4
C24 C25 C26 121.25(16)
C26 C25 H25 119.4
C21 C26 C30 122.48(14)
C25 C26 C21 117.36(15)
C25 C26 C30 120.12(15)
C22 C27 H27 107.8
C22 C27 C28 110.45(15)
C22 C27 C29 112.90(15)
C28 C27 H27 107.8
C29 C27 H27 107.8
C29 C27 C28 109.99(17)
C27 C28 H28A 109.5
C27 C28 H28B 109.5
C27 C28 H28C 109.5
H28A C28 H28B 109.5
H28A C28 H28C 109.5
H28B C28 H28C 109.5
C27 C29 H29A 109.5
C27 C29 H29B 109.5
C27 C29 H29C 109.5
H29A C29 H29B 109.5
H29A C29 H29C 109.5
H29B C29 H29C 109.5
C26 C30 H30 108.0
C26 C30 C31 110.31(14)
C26 C30 C32 112.27(15)
C31 C30 H30 108.0
C32 C30 H30 108.0
C32 C30 C31 110.19(14)
C30 C31 H31A 109.5
C30 C31 H31B 109.5
C30 C31 H31C 109.5
H31A C31 H31B 109.5
H31A C31 H31C 109.5
H31B C31 H31C 109.5
C30 C32 H32A 109.5
C30 C32 H32B 109.5
C30 C32 H32C 109.5
H32A C32 H32B 109.5
H32A C32 H32C 109.5
H32B C32 H32C 109.5
Zn C33 H33A 108.3
Zn C33 H33B 108.3
H33A C33 H33B 107.4
C34 C33 Zn 115.93(12)
C34 C33 H33A 108.3
C34 C33 H33B 108.3
C33 C34 H34A 109.5
C33 C34 H34B 109.5
C33 C34 H34C 109.5
H34A C34 H34B 109.5
H34A C34 H34C 109.5
H34B C34 H34C 109.5

loop_
_geom_bond_atom_site_label_1
_geom_bond_atom_site_label_2
_geom_bond_distance
Zn N1 1.9931(13)
Zn N3 1.9855(13)
Zn C33 1.9515(16)
F1 C3 1.3521(17)
F2 C3 1.3500(18)
F3 C4 1.3430(18)
F4 C4 1.3358(18)
F5 C5 1.3280(19)
F6 C5 1.323(2)
F7 C5 1.3283(19)
F8 C6 1.348(2)
F9 C6 1.344(2)
F10 C7 1.334(2)
F11 C7 1.340(2)
F12 C8 1.319(2)
F13 C8 1.315(2)
F14 C8 1.334(2)
N1 C1 1.301(2)
N1 C9 1.4518(18)
N2 C1 1.340(2)
N2 C2 1.334(2)
N3 C2 1.306(2)
N3 C21 1.4499(19)
C1 C3 1.541(2)
C2 C6 1.551(2)
C3 C4 1.554(2)
C4 C5 1.545(2)
C6 C7 1.540(2)
C7 C8 1.552(2)
C9 C10 1.402(2)
C9 C14 1.401(2)
C10 C11 1.394(2)
C10 C15 1.519(2)
C11 H11 0.9500
C11 C12 1.383(2)
C12 H12 0.9500
C12 C13 1.381(2)
C13 H13 0.9500
C13 C14 1.392(2)
C14 C18 1.519(2)
C15 H15 1.0000
C15 C16 1.526(2)
C15 C17 1.533(2)
C16 H16A 0.9800
C16 H16B 0.9800
C16 H16C 0.9800
C17 H17A 0.9800
C17 H17B 0.9800
C17 H17C 0.9800
C18 H18 1.0000
C18 C19 1.520(3)
C18 C20 1.526(3)
C19 H19A 0.9800
C19 H19B 0.9800
C19 H19C 0.9800
C20 H20A 0.9800
C20 H20B 0.9800
C20 H20C 0.9800
C21 C22 1.404(2)
C21 C26 1.402(2)
C22 C23 1.391(2)
C22 C27 1.518(2)
C23 H23 0.9500
C23 C24 1.381(3)
C24 H24 0.9500
C24 C25 1.379(3)
C25 H25 0.9500
C25 C26 1.396(2)
C26 C30 1.523(2)
C27 H27 1.0000
C27 C28 1.528(3)
C27 C29 1.525(3)
C28 H28A 0.9800
C28 H28B 0.9800
C28 H28C 0.9800
C29 H29A 0.9800
C29 H29B 0.9800
C29 H29C 0.9800
C30 H30 1.0000
C30 C31 1.534(2)
C30 C32 1.528(2)
C31 H31A 0.9800
C31 H31B 0.9800
C31 H31C 0.9800
C32 H32A 0.9800
C32 H32B 0.9800
C32 H32C 0.9800
C33 H33A 0.9900
C33 H33B 0.9900
C33 C34 1.531(2)
C34 H34A 0.9800
C34 H34B 0.9800
C34 H34C 0.9800

loop_
_geom_torsion_atom_site_label_1
_geom_torsion_atom_site_label_2
_geom_torsion_atom_site_label_3
_geom_torsion_atom_site_label_4
_geom_torsion
Zn N1 C1 N2 -4.5(2)
Zn N1 C1 C3 175.24(10)
Zn N1 C9 C10 -79.49(14)
Zn N1 C9 C14 91.95(14)
Zn N3 C2 N2 -2.8(2)
Zn N3 C2 C6 175.07(11)
Zn N3 C21 C22 89.14(15)
Zn N3 C21 C26 -84.69(15)
F1 C3 C4 F3 -91.34(14)
F1 C3 C4 F4 148.77(12)
F1 C3 C4 C5 28.33(18)
F2 C3 C4 F3 154.17(12)
F2 C3 C4 F4 34.28(16)
F2 C3 C4 C5 -86.16(16)
F3 C4 C5 F5 173.40(13)
F3 C4 C5 F6 51.94(17)
F3 C4 C5 F7 -67.82(17)
F4 C4 C5 F5 -70.05(16)
F4 C4 C5 F6 168.49(13)
F4 C4 C5 F7 48.73(17)
F8 C6 C7 F10 -168.56(13)
F8 C6 C7 F11 -47.65(18)
F8 C6 C7 C8 71.99(19)
F9 C6 C7 F10 77.66(16)
F9 C6 C7 F11 -161.43(13)
F9 C6 C7 C8 -41.8(2)
F10 C7 C8 F12 -173.97(15)
F10 C7 C8 F13 -51.82(19)
F10 C7 C8 F14 67.9(2)
F11 C7 C8 F12 68.39(19)
F11 C7 C8 F13 -169.46(15)
F11 C7 C8 F14 -49.7(2)
N1 C1 C3 F1 -9.1(2)
N1 C1 C3 F2 109.50(16)
N1 C1 C3 C4 -129.52(15)
N1 C9 C10 C11 168.48(14)
N1 C9 C10 C15 -12.0(2)
N1 C9 C14 C13 -168.84(14)
N1 C9 C14 C18 10.3(2)
N2 C1 C3 F1 170.67(12)
N2 C1 C3 F2 -70.73(15)
N2 C1 C3 C4 50.25(16)
N2 C2 C6 F8 94.76(16)
N2 C2 C6 F9 -148.24(14)
N2 C2 C6 C7 -27.0(2)
N3 C2 C6 F8 -83.44(18)
N3 C2 C6 F9 33.6(2)
N3 C2 C6 C7 154.76(15)
N3 C21 C22 C23 -175.30(14)
N3 C21 C22 C27 3.9(2)
N3 C21 C26 C25 175.83(14)
N3 C21 C26 C30 -1.7(2)
C1 N1 C9 C10 101.85(18)
C1 N1 C9 C14 -86.72(19)
C1 N2 C2 N3 2.0(3)
C1 N2 C2 C6 -176.07(14)
C1 C3 C4 F3 32.18(17)
C1 C3 C4 F4 -87.71(15)
C1 C3 C4 C5 151.85(13)
C2 N2 C1 N1 2.2(3)
C2 N2 C1 C3 -177.53(14)
C2 N3 C21 C22 -95.12(18)
C2 N3 C21 C26 91.05(19)
C2 C6 C7 F10 -46.75(19)
C2 C6 C7 F11 74.16(18)
C2 C6 C7 C8 -166.20(15)
C3 C4 C5 F5 52.44(18)
C3 C4 C5 F6 -69.01(18)
C3 C4 C5 F7 171.22(13)
C6 C7 C8 F12 -53.0(2)
C6 C7 C8 F13 69.1(2)
C6 C7 C8 F14 -171.11(16)
C9 N1 C1 N2 174.04(14)
C9 N1 C1 C3 -6.2(2)
C9 C10 C11 C12 0.8(2)
C9 C10 C15 C16 112.13(17)
C9 C10 C15 C17 -124.80(16)
C9 C14 C18 C19 -102.77(19)
C9 C14 C18 C20 132.95(18)
C10 C9 C14 C13 2.3(2)
C10 C9 C14 C18 -178.56(14)
C10 C11 C12 C13 1.3(3)
C11 C10 C15 C16 -68.32(19)
C11 C10 C15 C17 54.7(2)
C11 C12 C13 C14 -1.7(3)
C12 C13 C14 C9 -0.1(2)
C12 C13 C14 C18 -179.25(16)
C13 C14 C18 C19 76.4(2)
C13 C14 C18 C20 -47.9(2)
C14 C9 C10 C11 -2.6(2)
C14 C9 C10 C15 176.92(14)
C15 C10 C11 C12 -178.75(15)
C21 N3 C2 N2 -178.10(15)
C21 N3 C2 C6 -0.2(2)
C21 C22 C23 C24 0.3(3)
C21 C22 C27 C28 -99.60(19)
C21 C22 C27 C29 136.79(18)
C21 C26 C30 C31 104.06(18)
C21 C26 C30 C32 -132.63(16)
C22 C21 C26 C25 2.2(2)
C22 C21 C26 C30 -175.27(14)
C22 C23 C24 C25 0.5(3)
C23 C22 C27 C28 79.6(2)
C23 C22 C27 C29 -44.0(2)
C23 C24 C25 C26 0.1(3)
C24 C25 C26 C21 -1.4(2)
C24 C25 C26 C30 176.19(16)
C25 C26 C30 C31 -73.36(19)
C25 C26 C30 C32 49.9(2)
C26 C21 C22 C23 -1.7(2)
C26 C21 C22 C27 177.49(15)
C27 C22 C23 C24 -178.89(16)
